data_2218308
loop_
_publ_author_name
'Capparelli, Mario V.'
'Barazarte, Arthur R.'
'Charris, Jaime E.'

_publ_section_title (2<i>E</i>)-2-(2,4-Dichlorophenylsulfonyl)-3-(4-methylanilino)-3-(methylsulfanyl)acrylonitrile
_journal_coeditor_code BG2185
_journal_issue 6
_journal_name_full 'Acta Crystallographica Section E'
_journal_page_first o983
_journal_page_last o984
_journal_paper_doi 10.1107/S1600536808012531
_journal_volume 64
_journal_year 2008
_chemical_formula_iupac 'C17 H14 Cl2 N2 O2 S2'
_chemical_formula_moiety 'C17 H14 Cl2 N2 O2 S2'
_chemical_formula_sum 'C17 H14 Cl2 N2 O2 S2'
_chemical_formula_weight 413.32
_chemical_melting_point_gt 455
_chemical_melting_point_lt 457
_chemical_name_systematic
;
(2E)-2-(2,4-Dichlorophenylsulfonyl)-3-(4-methylanilino)-3-
(methylsulfanyl)acrylonitrile
;
_space_group_IT_number 14
_symmetry_cell_setting monoclinic
_symmetry_space_group_name_Hall '-P 2yn'
_symmetry_space_group_name_H-M 'P 1 21/n 1'
_atom_sites_solution_hydrogens geom
_atom_sites_solution_primary direct
_atom_sites_solution_secondary difmap
_audit_creation_method SHELXL-97
_cell_angle_alpha 90.00
_cell_angle_beta 109.4440(10)
_cell_angle_gamma 90.00
_cell_formula_units_Z 4
_cell_length_a 11.3975(6)
_cell_length_b 14.8147(8)
_cell_length_c 11.7215(6)
_cell_measurement_reflns_used 5367
_cell_measurement_temperature 296(2)
_cell_measurement_theta_max 28.5
_cell_measurement_theta_min 2.3
_cell_volume 1866.30(17)
_computing_cell_refinement 'SAINT (Bruker, 2001)'
_computing_data_collection 'SMART (Bruker, 2002)'
_computing_data_reduction 'SAINT (Bruker, 2001)'
_computing_molecular_graphics 'ORTEP-3 (Farrugia, 1997)'
_computing_publication_material 'WinGX (Farrugia, 1999) and PLATON (Spek, 2003)'
_computing_structure_refinement 'SHELXL97 (Sheldrick, 2008)'
_computing_structure_solution 'SHELXS97 (Sheldrick, 2008)'
_diffrn_ambient_temperature 296(2)
_diffrn_detector_area_resol_mean 8.13
_diffrn_measured_fraction_theta_full 0.999
_diffrn_measured_fraction_theta_max 0.919
_diffrn_measurement_device_type 'Bruker SMART APEX'
_diffrn_measurement_method '\f and \w'
_diffrn_radiation_monochromator graphite
_diffrn_radiation_source 'fine-focus sealed tube'
_diffrn_radiation_type MoK\a
_diffrn_radiation_wavelength 0.71073
_diffrn_reflns_av_R_equivalents 0.0150
_diffrn_reflns_av_sigmaI/netI 0.0190
_diffrn_reflns_limit_h_max 12
_diffrn_reflns_limit_h_min -14
_diffrn_reflns_limit_k_max 19
_diffrn_reflns_limit_k_min -19
_diffrn_reflns_limit_l_max 14
_diffrn_reflns_limit_l_min -15
_diffrn_reflns_number 12685
_diffrn_reflns_theta_full 25.0
_diffrn_reflns_theta_max 29.0
_diffrn_reflns_theta_min 2.2
_diffrn_standards_decay_% <1
_exptl_absorpt_coefficient_mu 0.585
_exptl_absorpt_correction_T_max 0.851
_exptl_absorpt_correction_T_min 0.765
_exptl_absorpt_correction_type multi-scan
_exptl_absorpt_process_details '(SADABS; Bruker, 2001)'
_exptl_crystal_colour colorless
_exptl_crystal_density_diffrn 1.471
_exptl_crystal_density_method 'not measured'
_exptl_crystal_description prism
_exptl_crystal_F_000 848
_exptl_crystal_size_max 0.55
_exptl_crystal_size_mid 0.36
_exptl_crystal_size_min 0.27
_refine_diff_density_max 0.375
_refine_diff_density_min -0.299
_refine_ls_extinction_method none
_refine_ls_goodness_of_fit_ref 1.030
_refine_ls_hydrogen_treatment constr
_refine_ls_matrix_type full
_refine_ls_number_parameters 229
_refine_ls_number_reflns 4562
_refine_ls_number_restraints 2
_refine_ls_restrained_S_all 1.030
_refine_ls_R_factor_all 0.0510
_refine_ls_R_factor_gt 0.0403
_refine_ls_shift/su_max 0.001
_refine_ls_shift/su_mean <0.0005
_refine_ls_structure_factor_coef Fsqd
_refine_ls_weighting_details 'calc w=1/[\s^2^(Fo^2^)+(0.0628P)^2^+0.5083P] where P=(Fo^2^+2Fc^2^)/3'
_refine_ls_weighting_scheme calc
_refine_ls_wR_factor_gt 0.1084
_refine_ls_wR_factor_ref 0.1165
_reflns_number_gt 3674
_reflns_number_total 4562
_reflns_threshold_expression I>2\s(I)
_cod_data_source_file bg2185.cif
_cod_data_source_block I
_cod_original_sg_symbol_H-M 'P 21/n'
_cod_database_code 2218308
_cod_database_fobs_code 2218308

loop_
_symmetry_equiv_pos_as_xyz
'x, y, z'
'-x+1/2, y+1/2, -z+1/2'
'-x, -y, -z'
'x-1/2, -y-1/2, z-1/2'

loop_
_atom_site_type_symbol
_atom_site_label
_atom_site_fract_x
_atom_site_fract_y
_atom_site_fract_z
_atom_site_U_iso_or_equiv
_atom_site_adp_type
_atom_site_calc_flag
_atom_site_refinement_flags
_atom_site_occupancy
S S1 0.36812(4) 0.42470(4) 0.06767(4) 0.04761(14) Uani d U 1
S S2 0.64407(5) 0.37305(4) 0.41840(4) 0.05631(15) Uani d . 1
Cl Cl1 0.30933(5) 0.54484(4) 0.27681(5) 0.05801(15) Uani d . 1
Cl Cl2 -0.14871(5) 0.40783(6) 0.14708(6) 0.0824(2) Uani d . 1
O O1 0.35547(15) 0.36287(12) -0.02987(13) 0.0681(4) Uani d . 1
O O2 0.40074(13) 0.51660(10) 0.05390(12) 0.0553(3) Uani d U 1
N N1 0.4303(2) 0.21530(14) 0.23381(18) 0.0737(6) Uani d . 1
N N2 0.60865(15) 0.51086(11) 0.25871(13) 0.0494(4) Uani d . 1
H H2 0.5904 0.5266 0.1842 0.059 Uiso calc R 1
C C11 0.22335(17) 0.42192(12) 0.09442(15) 0.0438(4) Uani d . 1
C C12 0.19883(17) 0.47436(12) 0.18235(16) 0.0445(4) Uani d . 1
C C13 0.08383(18) 0.47058(14) 0.19803(18) 0.0522(4) Uani d . 1
H H13 0.0672 0.5062 0.2562 0.063 Uiso calc R 1
C C14 -0.00560(18) 0.41325(15) 0.12618(18) 0.0542(5) Uani d . 1
C C15 0.0156(2) 0.36108(15) 0.0379(2) 0.0610(5) Uani d . 1
H H15 -0.0462 0.3234 -0.0105 0.073 Uiso calc R 1
C C16 0.1306(2) 0.36578(14) 0.02256(18) 0.0554(5) Uani d . 1
H H16 0.1460 0.3308 -0.0368 0.066 Uiso calc R 1
C C21 0.67534(18) 0.57496(13) 0.34797(16) 0.0466(4) Uani d . 1
C C22 0.7764(2) 0.61972(15) 0.33448(19) 0.0577(5) Uani d . 1
H H22 0.7990 0.6098 0.2662 0.061(6) Uiso calc R 1
C C23 0.8437(2) 0.67925(16) 0.4231(2) 0.0639(6) Uani d . 1
H H23 0.9115 0.7092 0.4133 0.077 Uiso calc R 1
C C24 0.8129(2) 0.69545(14) 0.5260(2) 0.0586(5) Uani d . 1
C C25 0.7089(2) 0.65227(14) 0.53511(19) 0.0583(5) Uani d . 1
H H25 0.6848 0.6634 0.6022 0.070 Uiso calc R 1
C C26 0.6398(2) 0.59308(14) 0.44742(19) 0.0534(5) Uani d . 1
H H26 0.5695 0.5655 0.4553 0.064 Uiso calc R 1
C C1 0.45350(19) 0.28900(14) 0.22053(17) 0.0524(4) Uani d U 1
C C2 0.47563(17) 0.38061(13) 0.19901(15) 0.0453(4) Uani d U 1
C C3 0.57197(17) 0.42866(13) 0.28006(15) 0.0438(4) Uani d . 1
C C4 0.8069(2) 0.3985(2) 0.4575(2) 0.0769(7) Uani d . 1
H H4A 0.8543 0.3577 0.5193 0.115 Uiso calc R 1
H H4B 0.8219 0.4594 0.4869 0.115 Uiso calc R 1
H H4C 0.8316 0.3922 0.3872 0.115 Uiso calc R 1
C C5 0.8896(3) 0.75847(17) 0.6233(3) 0.0873(8) Uani d . 1
H H5A 0.9753 0.7403 0.6484 0.131 Uiso calc R 1
H H5B 0.8605 0.7563 0.6912 0.131 Uiso calc R 1
H H5C 0.8819 0.8189 0.5921 0.131 Uiso calc R 1

loop_
_atom_site_aniso_label
_atom_site_aniso_U_11
_atom_site_aniso_U_22
_atom_site_aniso_U_33
_atom_site_aniso_U_12
_atom_site_aniso_U_13
_atom_site_aniso_U_23
S1 0.0439(2) 0.0669(3) 0.0322(2) 0.0030(2) 0.01291(17) -0.00344(19)
S2 0.0637(3) 0.0598(3) 0.0387(2) -0.0013(2) 0.0081(2) 0.0079(2)
Cl1 0.0546(3) 0.0655(3) 0.0544(3) -0.0084(2) 0.0188(2) -0.0189(2)
Cl2 0.0437(3) 0.1218(6) 0.0828(4) -0.0037(3) 0.0227(3) 0.0103(4)
O1 0.0607(9) 0.1015(12) 0.0413(7) 0.0062(8) 0.0161(6) -0.0211(7)
O2 0.0475(7) 0.0724(9) 0.0458(7) -0.0004(6) 0.0153(6) 0.0141(6)
N1 0.0953(15) 0.0615(12) 0.0611(11) -0.0123(11) 0.0217(11) -0.0057(9)
N2 0.0524(9) 0.0587(9) 0.0349(7) -0.0031(7) 0.0116(6) 0.0047(6)
C11 0.0420(9) 0.0517(10) 0.0366(8) 0.0000(7) 0.0115(7) 0.0002(7)
C12 0.0428(9) 0.0503(10) 0.0379(8) -0.0005(7) 0.0100(7) -0.0004(7)
C13 0.0476(10) 0.0653(12) 0.0455(10) 0.0058(9) 0.0177(8) 0.0005(9)
C14 0.0409(10) 0.0707(13) 0.0496(10) 0.0016(9) 0.0132(8) 0.0121(9)
C15 0.0523(12) 0.0683(13) 0.0556(12) -0.0123(10) 0.0088(9) -0.0044(10)
C16 0.0544(11) 0.0624(12) 0.0465(10) -0.0041(9) 0.0130(9) -0.0104(9)
C21 0.0468(10) 0.0504(10) 0.0412(9) 0.0003(8) 0.0129(7) 0.0037(7)
C22 0.0588(12) 0.0696(13) 0.0495(11) -0.0061(10) 0.0243(9) 0.0057(9)
C23 0.0618(13) 0.0639(13) 0.0672(13) -0.0165(10) 0.0228(11) 0.0040(10)
C24 0.0699(13) 0.0439(10) 0.0570(11) -0.0023(9) 0.0145(10) 0.0035(9)
C25 0.0749(14) 0.0521(11) 0.0532(11) 0.0017(10) 0.0282(10) -0.0035(9)
C26 0.0534(11) 0.0566(11) 0.0554(11) -0.0028(9) 0.0251(9) -0.0004(9)
C1 0.0586(12) 0.0573(10) 0.0413(9) 0.0000(9) 0.0167(8) -0.0073(8)
C2 0.0472(10) 0.0520(9) 0.0358(8) 0.0051(8) 0.0128(7) -0.0026(7)
C3 0.0445(9) 0.0543(10) 0.0334(8) 0.0070(8) 0.0139(7) 0.0004(7)
C4 0.0582(14) 0.1022(19) 0.0608(14) 0.0158(13) 0.0070(11) 0.0216(13)
C5 0.112(2) 0.0604(14) 0.0782(17) -0.0191(14) 0.0166(16) -0.0122(12)

loop_
_atom_type_symbol
_atom_type_description
_atom_type_scat_dispersion_real
_atom_type_scat_dispersion_imag
_atom_type_scat_source
C C 0.0181 0.0091 'Intl Tables Vol C Tables 4.2.6.8 and 6.1.1.4'
H H 0.0000 0.0000 'Intl Tables Vol C Tables 4.2.6.8 and 6.1.1.4'
N N 0.0311 0.0180 'Intl Tables Vol C Tables 4.2.6.8 and 6.1.1.4'
O O 0.0492 0.0322 'Intl Tables Vol C Tables 4.2.6.8 and 6.1.1.4'
S S 0.1246 0.1234 'Intl Tables Vol C Tables 4.2.6.8 and 6.1.1.4'
Cl Cl 0.1484 0.1585 'Intl Tables Vol C Tables 4.2.6.8 and 6.1.1.4'

loop_
_geom_angle_atom_site_label_1
_geom_angle_atom_site_label_2
_geom_angle_atom_site_label_3
_geom_angle
O1 S1 O2 118.52(10)
O1 S1 C2 108.61(9)
O2 S1 C2 108.81(9)
O1 S1 C11 105.82(9)
O2 S1 C11 109.39(9)
C2 S1 C11 104.83(9)
C3 S2 C4 105.22(10)
C3 N2 C21 126.20(15)
C3 N2 H2 116.9
C21 N2 H2 116.9
C16 C11 C12 118.95(17)
C16 C11 S1 118.07(14)
C12 C11 S1 122.97(14)
C13 C12 C11 120.56(17)
C13 C12 Cl1 117.44(14)
C11 C12 Cl1 122.00(14)
C14 C13 C12 118.97(18)
C14 C13 H13 120.5
C12 C13 H13 120.5
C15 C14 C13 121.78(19)
C15 C14 Cl2 119.36(17)
C13 C14 Cl2 118.85(16)
C14 C15 C16 118.76(19)
C14 C15 H15 120.6
C16 C15 H15 120.6
C15 C16 C11 120.96(19)
C15 C16 H16 119.5
C11 C16 H16 119.5
C26 C21 C22 119.52(19)
C26 C21 N2 120.82(17)
C22 C21 N2 119.66(17)
C21 C22 C23 119.66(19)
C21 C22 H22 120.2
C23 C22 H22 120.2
C22 C23 C24 121.7(2)
C22 C23 H23 119.1
C24 C23 H23 119.1
C25 C24 C23 117.4(2)
C25 C24 C5 121.6(2)
C23 C24 C5 121.0(2)
C26 C25 C24 121.8(2)
C26 C25 H25 119.1
C24 C25 H25 119.1
C25 C26 C21 119.76(19)
C25 C26 H26 120.1
C21 C26 H26 120.1
N1 C1 C2 176.8(2)
C3 C2 C1 121.12(17)
C3 C2 S1 125.19(14)
C1 C2 S1 113.64(14)
N2 C3 C2 124.40(16)
N2 C3 S2 121.29(14)
C2 C3 S2 114.31(14)
S2 C4 H4A 109.5
S2 C4 H4B 109.5
H4A C4 H4B 109.5
S2 C4 H4C 109.5
H4A C4 H4C 109.5
H4B C4 H4C 109.5
C24 C5 H5A 109.5
C24 C5 H5B 109.5
H5A C5 H5B 109.5
C24 C5 H5C 109.5
H5A C5 H5C 109.5
H5B C5 H5C 109.5

loop_
_geom_bond_atom_site_label_1
_geom_bond_atom_site_label_2
_geom_bond_distance
S1 O1 1.4343(15)
S1 O2 1.4345(15)
S1 C2 1.7442(18)
S1 C11 1.7796(19)
S2 C3 1.7596(18)
S2 C4 1.798(3)
Cl1 C12 1.7245(18)
Cl2 C14 1.730(2)
N1 C1 1.146(3)
N2 C3 1.338(2)
N2 C21 1.430(2)
N2 H2 0.8600
C11 C16 1.388(3)
C11 C12 1.391(3)
C12 C13 1.384(3)
C13 C14 1.378(3)
C13 H13 0.9300
C14 C15 1.375(3)
C15 C16 1.383(3)
C15 H15 0.9300
C16 H16 0.9300
C21 C26 1.382(3)
C21 C22 1.383(3)
C22 C23 1.384(3)
C22 H22 0.9300
C23 C24 1.385(3)
C23 H23 0.9300
C24 C25 1.382(3)
C24 C5 1.508(3)
C25 C26 1.381(3)
C25 H25 0.9300
C26 H26 0.9300
C1 C2 1.418(3)
C2 C3 1.386(3)
C4 H4A 0.9600
C4 H4B 0.9600
C4 H4C 0.9600
C5 H5A 0.9600
C5 H5B 0.9600
C5 H5C 0.9600

loop_
_geom_hbond_atom_site_label_D
_geom_hbond_atom_site_label_H
_geom_hbond_atom_site_label_A
_geom_hbond_site_symmetry_A
_geom_hbond_distance_DH
_geom_hbond_distance_HA
_geom_hbond_distance_DA
_geom_hbond_angle_DHA
_geom_hbond_publ_flag
N2 H2 O2 . 0.86 2.20 2.756(2) 122.5 y
C4 H4A N1 4_666 0.96 2.61 3.504(3) 155.8 y
C5 H5C O2 4_676 0.96 2.50 3.442(3) 167.2 y
C16 H16 O1 . 0.93 2.41 2.828(3) 107.3 n
C4 H4B Cg2 . 0.96 2.76 3.582(3) 143.5 y

loop_
_geom_torsion_atom_site_label_1
_geom_torsion_atom_site_label_2
_geom_torsion_atom_site_label_3
_geom_torsion_atom_site_label_4
_geom_torsion
O1 S1 C11 C16 -0.27(19)
O2 S1 C11 C16 128.48(16)
C2 S1 C11 C16 -114.99(16)
O1 S1 C11 C12 -179.20(16)
O2 S1 C11 C12 -50.45(17)
C2 S1 C11 C12 66.08(17)
C16 C11 C12 C13 0.1(3)
S1 C11 C12 C13 178.98(15)
C16 C11 C12 Cl1 179.16(15)
S1 C11 C12 Cl1 -1.9(2)
C11 C12 C13 C14 0.8(3)
Cl1 C12 C13 C14 -178.37(15)
C12 C13 C14 C15 -1.3(3)
C12 C13 C14 Cl2 179.34(15)
C13 C14 C15 C16 0.9(3)
Cl2 C14 C15 C16 -179.72(17)
C14 C15 C16 C11 0.0(3)
C12 C11 C16 C15 -0.4(3)
S1 C11 C16 C15 -179.42(17)
C3 N2 C21 C26 -46.0(3)
C3 N2 C21 C22 134.3(2)
C26 C21 C22 C23 2.6(3)
N2 C21 C22 C23 -177.62(19)
C21 C22 C23 C24 0.1(4)
C22 C23 C24 C25 -2.3(3)
C22 C23 C24 C5 178.2(2)
C23 C24 C25 C26 1.9(3)
C5 C24 C25 C26 -178.7(2)
C24 C25 C26 C21 0.8(3)
C22 C21 C26 C25 -3.1(3)
N2 C21 C26 C25 177.15(18)
O1 S1 C2 C3 133.90(16)
O2 S1 C2 C3 3.58(19)
C11 S1 C2 C3 -113.35(17)
O1 S1 C2 C1 -48.61(17)
O2 S1 C2 C1 -178.93(14)
C11 S1 C2 C1 64.14(15)
C21 N2 C3 C2 157.68(18)
C21 N2 C3 S2 -21.5(3)
C1 C2 C3 N2 170.85(18)
S1 C2 C3 N2 -11.8(3)
C1 C2 C3 S2 -9.9(2)
S1 C2 C3 S2 167.40(11)
C4 S2 C3 N2 -39.06(19)
C4 S2 C3 C2 141.68(16)

loop_
_cod_related_entry_id
_cod_related_entry_database
_cod_related_entry_code
1 ChemSpider 24740002
